data_4036092
loop_
_publ_author_name
'Ao, Chaoqun'
'Yang, Xiaohan'
'Jia, Shikun'
'Xu, Xinfang'
'Yuan, Yanqiu'
'Zhang, Dan'
'Hu, Wenhao'

_publ_section_title
;
 Zinc-Catalyzed Alkyne-Carbonyl Metathesis of Ynamides with Isatins:
 Stereoselective Access to Fully Substituted Alkenes.
;
_journal_name_full 'The Journal of organic chemistry'
_journal_paper_doi 10.1021/acs.joc.9b02350
_journal_year 2019
_chemical_absolute_configuration ad
_chemical_formula_moiety 'C25 H30 N2 O5 S'
_chemical_formula_sum 'C25 H30 N2 O5 S'
_chemical_formula_weight 470.57
_space_group_crystal_system orthorhombic
_space_group_IT_number 19
_space_group_name_Hall 'P 2ac 2ab'
_space_group_name_H-M_alt 'P 21 21 21'
_atom_sites_solution_hydrogens mixed
_audit_creation_date 2019-04-03
_audit_creation_method
;
Olex2 1.2
(compiled 2018.05.29 svn.r3508 for OlexSys, GUI svn.r5506)
;
_cell_angle_alpha 90
_cell_angle_beta 90
_cell_angle_gamma 90
_cell_formula_units_Z 4
_cell_length_a 8.09340(10)
_cell_length_b 10.18900(10)
_cell_length_c 27.8072(2)
_cell_measurement_reflns_used 22223
_cell_measurement_temperature 100.00(10)
_cell_measurement_theta_max 76.6440
_cell_measurement_theta_min 3.1750
_cell_volume 2293.08(4)
_computing_cell_refinement 'CrysAlisPro 1.171.39.46 (Rigaku OD, 2018)'
_computing_data_collection 'CrysAlisPro 1.171.39.46 (Rigaku OD, 2018)'
_computing_data_reduction 'CrysAlisPro 1.171.39.46 (Rigaku OD, 2018)'
_computing_molecular_graphics 'Olex2 (Dolomanov et al., 2009)'
_computing_publication_material 'Olex2 (Dolomanov et al., 2009)'
_computing_structure_refinement 'ShelXL (Sheldrick, 2015)'
_computing_structure_solution 'ShelXT (Sheldrick, 2015)'
_diffrn_ambient_environment N~2~
_diffrn_ambient_temperature 100.00(10)
_diffrn_detector 'CCD plate'
_diffrn_detector_type HyPix
_diffrn_measured_fraction_theta_full 1.000
_diffrn_measured_fraction_theta_max 1.000
_diffrn_measurement_details
;
List of Runs (angles in degrees, time in seconds):

  # Type    Start    End  Width  t~exp~   \w     \q     \k     \f   Frames
--------------------------------------------------------------------------
  1  \w    -23.00  57.00   0.50    0.05    --   46.62 -42.00 147.00  160
  2  \w   -170.00-128.00   0.50    0.10    -- -100.00 -42.00 147.00   84
  3  \w   -145.00 -88.00   0.50    0.10    -- -100.00-100.00 -67.00  114
  4  \w     86.00 164.00   0.50    0.10    --  107.00  88.00 141.00  156
  5  \w   -114.00 -80.00   0.50    0.05    --  -46.62-125.00 -30.00   68
  6  \w     26.00  94.00   0.50    0.05    --   46.62-125.00  30.00  136
  7  \w   -167.00-102.00   0.50    0.10    -- -100.00 -45.00 120.00  130
  8  \w     43.00 101.00   0.50    0.10    --  107.00 -94.00   0.00  116
  9  \w     47.00  99.00   0.50    0.10    --  107.00 -94.00 -30.00  104
 10  \w    -93.00 -67.00   0.50    0.20    -- -100.00  42.00 -60.00   52
 11  \w   -117.00 -91.00   0.50    0.10    --  -46.62-125.00  90.00   52
 12  \w   -108.00 -81.00   0.50    0.10    --  -46.62-125.00-150.00   54
 13  \w     34.00  66.00   0.50    0.20    --  107.00 -15.00 -30.00   64
 14  \w     72.00 100.00   0.50    0.20    --  107.00 -94.00  60.00   56
 15  \w     35.00  61.00   0.50    0.20    --  107.00 -94.00 -90.00   52
 16  \w     87.00 116.00   0.50    0.20    --  107.00 -15.00 -30.00   58
 17  \w    123.00 173.00   0.50    0.20    --  107.00  77.00   0.00  100
 18  \w     92.00 118.00   0.50    0.20    --  107.00  77.00   0.00   52
 19  \w     43.00  69.00   0.50    0.20    --  107.00 -94.00  60.00   52
 20  \w    100.00 156.00   0.50    0.20    --  107.00  30.00 120.00  112
 21  \w     92.00 117.00   0.50    0.20    --  107.00-125.00-180.00   50
 22  \w     83.00 108.00   0.50    0.20    --  107.00 -94.00 -90.00   50
 23  \w     39.00  71.00   0.50    0.20    --  107.00-125.00-180.00   64
 24  \w   -119.00 -23.00   0.50    0.10    --  -46.62 -77.00-180.00  192
 25  \w   -119.00 -23.00   0.50    0.10    --  -46.62 -77.00 -60.00  192
 26  \w   -120.00 -32.00   0.50    0.10    --  -46.62 -38.00 -60.00  176
 27  \w   -119.00 -30.00   0.50    0.10    --  -46.62 -57.00-150.00  178
 28  \w   -119.00 -23.00   0.50    0.10    --  -46.62 -77.00  60.00  192
 29  \w     92.00 158.00   0.50    0.20    --  107.00  30.00 -30.00  132
 30  \w   -152.00-127.00   0.50    0.20    -- -100.00-100.00 -67.00   50
 31  \w    -93.00 -68.00   0.50    0.20    -- -100.00 100.00  37.00   50
;
_diffrn_measurement_device 'four-circle diffractometer'
_diffrn_measurement_device_type 'XtaLAB Synergy R, DW system, HyPix'
_diffrn_measurement_method '\w scans'
_diffrn_orient_matrix_type 'CrysAlisPro convention (1999,Acta A55,543-557)'
_diffrn_orient_matrix_UB_11 -0.1747203000
_diffrn_orient_matrix_UB_12 0.0155569000
_diffrn_orient_matrix_UB_13 -0.0212583000
_diffrn_orient_matrix_UB_21 0.0479811000
_diffrn_orient_matrix_UB_22 0.1356517000
_diffrn_orient_matrix_UB_23 -0.0200861000
_diffrn_orient_matrix_UB_31 0.0583735000
_diffrn_orient_matrix_UB_32 -0.0648899000
_diffrn_orient_matrix_UB_33 -0.0470585000
_diffrn_radiation_monochromator mirror
_diffrn_radiation_probe x-ray
_diffrn_radiation_type CuK\a
_diffrn_radiation_wavelength 1.54184
_diffrn_reflns_av_R_equivalents 0.0438
_diffrn_reflns_av_unetI/netI 0.0234
_diffrn_reflns_Laue_measured_fraction_full 1.000
_diffrn_reflns_Laue_measured_fraction_max 1.000
_diffrn_reflns_limit_h_max 9
_diffrn_reflns_limit_h_min -9
_diffrn_reflns_limit_k_max 12
_diffrn_reflns_limit_k_min -12
_diffrn_reflns_limit_l_max 31
_diffrn_reflns_limit_l_min -33
_diffrn_reflns_number 23210
_diffrn_reflns_point_group_measured_fraction_full 1.000
_diffrn_reflns_point_group_measured_fraction_max 1.000
_diffrn_reflns_theta_full 67.059
_diffrn_reflns_theta_max 67.059
_diffrn_reflns_theta_min 3.179
_diffrn_source 'Rotating-anode X-ray tube'
_diffrn_source_type 'Rigaku (Cu) X-ray Source'
_exptl_absorpt_coefficient_mu 1.588
_exptl_absorpt_correction_T_max 1.00000
_exptl_absorpt_correction_T_min 0.71927
_exptl_absorpt_correction_type multi-scan
_exptl_absorpt_process_details
;
CrysAlisPro 1.171.39.46 (Rigaku Oxford Diffraction, 2018)
Empirical absorption correction using spherical harmonics,
 implemented in SCALE3 ABSPACK scaling algorithm.
;
_exptl_crystal_colour colourless
_exptl_crystal_colour_primary colourless
_exptl_crystal_density_diffrn 1.363
_exptl_crystal_description block
_exptl_crystal_F_000 1000
_exptl_crystal_size_max 0.3
_exptl_crystal_size_mid 0.2
_exptl_crystal_size_min 0.1
_refine_diff_density_max 0.358
_refine_diff_density_min -0.292
_refine_diff_density_rms 0.042
_refine_ls_abs_structure_details
;
 Refined as an inversion twin.
;
_refine_ls_abs_structure_Flack 0.425(16)
_refine_ls_extinction_method none
_refine_ls_goodness_of_fit_ref 1.061
_refine_ls_hydrogen_treatment mixed
_refine_ls_matrix_type full
_refine_ls_number_parameters 306
_refine_ls_number_reflns 4102
_refine_ls_number_restraints 0
_refine_ls_restrained_S_all 1.061
_refine_ls_R_factor_all 0.0272
_refine_ls_R_factor_gt 0.0267
_refine_ls_shift/su_max 0.001
_refine_ls_shift/su_mean 0.000
_refine_ls_structure_factor_coef Fsqd
_refine_ls_weighting_details 'w=1/[\s^2^(Fo^2^)+(0.0443P)^2^+0.4757P] where P=(Fo^2^+2Fc^2^)/3'
_refine_ls_weighting_scheme calc
_refine_ls_wR_factor_gt 0.0715
_refine_ls_wR_factor_ref 0.0718
_reflns_Friedel_coverage 0.732
_reflns_Friedel_fraction_full 1.000
_reflns_Friedel_fraction_max 1.000
_reflns_number_gt 4046
_reflns_number_total 4102
_reflns_threshold_expression 'I > 2\s(I)'
_cod_data_source_file jo9b02350_si_003.cif
_cod_data_source_block aochq_cq-05-029-down_190318_2
_cod_database_code 4036092
_shelx_shelxl_version_number 2016/6
_shelx_space_group_comment
;
The symmetry employed for this shelxl refinement is uniquely defined
by the following loop, which should always be used as a source of
symmetry information in preference to the above space-group names.
They are only intended as comments.
;
_shelx_estimated_absorpt_t_max 0.857
_shelx_estimated_absorpt_t_min 0.647
_reflns_odcompleteness_completeness 99.92
_reflns_odcompleteness_iscentric 1
_reflns_odcompleteness_theta 66.97
_olex2_refinement_description
;
1. Twinned data refinement
 Scales: 0.575(16)
 0.425(16)
2. Fixed Uiso
 At 1.2 times of:
  All C(H) groups, All C(H,H) groups
 At 1.5 times of:
  All C(H,H,H) groups
3.a Secondary CH2 refined with riding coordinates:
 C17(H17A,H17B), C16(H16A,H16B), C13(H13A,H13B), C14(H14A,H14B), C19(H19A,
 H19B), C18(H18A,H18B)
3.b Aromatic/amide H refined with riding coordinates:
 C32(H32), C4(H4), C28(H28), C7(H7), C31(H31), C29(H29), C5(H5), C6(H6)
3.c Idealised Me refined as rotating group:
 C26(H26A,H26B,H26C), C33(H33A,H33B,H33C), C20(H20A,H20B,H20C)
;
_olex2_submission_special_instructions 'No special instructions were received'
_oxdiff_exptl_absorpt_empirical_details
;
Empirical correction (ABSPACK) includes:
- Absorption correction using spherical harmonics
- Frame scaling
;
_oxdiff_exptl_absorpt_empirical_full_max 1.331
_oxdiff_exptl_absorpt_empirical_full_min 0.781

loop_
_space_group_symop_operation_xyz
'x, y, z'
'-x+1/2, -y, z+1/2'
'-x, y+1/2, -z+1/2'
'x+1/2, -y+1/2, -z'

loop_
_atom_site_label
_atom_site_type_symbol
_atom_site_fract_x
_atom_site_fract_y
_atom_site_fract_z
_atom_site_U_iso_or_equiv
_atom_site_adp_type
_atom_site_occupancy
_atom_site_site_symmetry_order
_atom_site_calc_flag
_atom_site_refinement_flags_posn
S21 S 0.27820(6) 0.64961(5) 0.39144(2) 0.01689(13) Uani 1 1 d .
O22 O 0.36431(19) 0.66724(15) 0.34680(5) 0.0218(3) Uani 1 1 d .
O15 O 0.23887(19) 0.53753(16) 0.51922(6) 0.0232(3) Uani 1 1 d .
O24 O 0.68128(18) 0.57615(14) 0.45728(5) 0.0192(3) Uani 1 1 d .
O25 O 0.42180(18) 0.34428(14) 0.46947(5) 0.0209(3) Uani 1 1 d .
O23 O 0.16948(18) 0.75004(14) 0.40828(5) 0.0232(3) Uani 1 1 d .
N12 N 0.4222(2) 0.63357(16) 0.43487(6) 0.0165(4) Uani 1 1 d .
N9 N 0.4163(2) 0.16467(17) 0.41926(6) 0.0182(4) Uani 1 1 d .
C3 C 0.5421(3) 0.2458(2) 0.35145(7) 0.0174(4) Uani 1 1 d .
C32 C 0.0572(3) 0.4674(2) 0.42342(7) 0.0200(4) Uani 1 1 d .
H32 H 0.035257 0.525098 0.448549 0.024 Uiso 1 1 calc R
C8 C 0.4683(3) 0.1345(2) 0.37235(7) 0.0186(4) Uani 1 1 d .
C27 C 0.1684(2) 0.50097(19) 0.38760(8) 0.0173(4) Uani 1 1 d .
C17 C 0.7633(3) 0.6648(2) 0.34950(7) 0.0190(4) Uani 1 1 d .
H17A H 0.829589 0.667345 0.378543 0.023 Uiso 1 1 calc R
H17B H 0.674321 0.727835 0.353075 0.023 Uiso 1 1 calc R
C2 C 0.5358(2) 0.3513(2) 0.38748(7) 0.0165(4) Uani 1 1 d .
C11 C 0.5696(3) 0.56444(19) 0.42856(7) 0.0163(4) Uani 1 1 d .
C10 C 0.5905(2) 0.47591(19) 0.38538(7) 0.0159(4) Uani 1 1 d .
C16 C 0.6903(3) 0.5280(2) 0.34358(7) 0.0179(4) Uani 1 1 d .
H16A H 0.620131 0.528239 0.315289 0.021 Uiso 1 1 calc R
H16B H 0.780122 0.467227 0.337444 0.021 Uiso 1 1 calc R
C13 C 0.4040(3) 0.7079(2) 0.48081(7) 0.0193(4) Uani 1 1 d .
H13A H 0.309356 0.765960 0.478379 0.023 Uiso 1 1 calc R
H13B H 0.501375 0.761786 0.485743 0.023 Uiso 1 1 calc R
C26 C 0.3360(3) 0.0728(2) 0.45187(8) 0.0226(5) Uani 1 1 d .
H26A H 0.264868 0.015648 0.433885 0.034 Uiso 1 1 calc GR
H26B H 0.271928 0.120631 0.475048 0.034 Uiso 1 1 calc GR
H26C H 0.418402 0.021712 0.468184 0.034 Uiso 1 1 calc GR
C4 C 0.5969(3) 0.2388(2) 0.30413(7) 0.0202(4) Uani 1 1 d .
H4 H 0.644282 0.311619 0.289409 0.024 Uiso 1 1 calc R
C28 C 0.1961(3) 0.4181(2) 0.34841(7) 0.0196(4) Uani 1 1 d .
H28 H 0.267516 0.442966 0.323851 0.023 Uiso 1 1 calc R
C14 C 0.3814(3) 0.6179(2) 0.52391(7) 0.0202(4) Uani 1 1 d .
H14A H 0.478206 0.562550 0.527257 0.024 Uiso 1 1 calc R
H14B H 0.371698 0.670602 0.552826 0.024 Uiso 1 1 calc R
C1 C 0.4516(3) 0.2919(2) 0.43055(7) 0.0178(4) Uani 1 1 d .
C30 C 0.0090(3) 0.2599(2) 0.38336(8) 0.0213(4) Uani 1 1 d .
C19 C 0.9354(3) 0.8433(2) 0.31136(8) 0.0223(4) Uani 1 1 d .
H19A H 0.977428 0.855548 0.343718 0.027 Uiso 1 1 calc R
H19B H 0.844389 0.904014 0.306873 0.027 Uiso 1 1 calc R
C7 C 0.4510(3) 0.0175(2) 0.34821(8) 0.0229(5) Uani 1 1 d .
H7 H 0.402970 -0.055297 0.362757 0.027 Uiso 1 1 calc R
C31 C -0.0212(3) 0.3461(2) 0.42119(7) 0.0219(4) Uani 1 1 d .
H31 H -0.094807 0.322240 0.445329 0.026 Uiso 1 1 calc R
C18 C 0.8704(3) 0.7038(2) 0.30659(7) 0.0210(4) Uani 1 1 d .
H18A H 0.962936 0.643621 0.304088 0.025 Uiso 1 1 calc R
H18B H 0.805867 0.696582 0.277321 0.025 Uiso 1 1 calc R
C29 C 0.1157(3) 0.2989(2) 0.34673(8) 0.0218(5) Uani 1 1 d .
H29 H 0.132997 0.243442 0.320652 0.026 Uiso 1 1 calc R
C5 C 0.5796(3) 0.1212(2) 0.27908(8) 0.0248(5) Uani 1 1 d .
H5 H 0.616033 0.115621 0.247427 0.030 Uiso 1 1 calc R
C33 C -0.0702(3) 0.1266(2) 0.38203(9) 0.0285(5) Uani 1 1 d .
H33A H 0.013743 0.060223 0.384008 0.043 Uiso 1 1 calc GR
H33B H -0.130378 0.116557 0.352501 0.043 Uiso 1 1 calc GR
H33C H -0.144596 0.117704 0.408724 0.043 Uiso 1 1 calc GR
C6 C 0.5090(3) 0.0125(2) 0.30071(8) 0.0251(5) Uani 1 1 d .
H6 H 0.499874 -0.065272 0.283422 0.030 Uiso 1 1 calc R
C20 C 1.0717(3) 0.8771(3) 0.27562(8) 0.0326(6) Uani 1 1 d .
H20A H 1.031412 0.865268 0.243440 0.049 Uiso 1 1 calc GR
H20B H 1.164823 0.820433 0.280865 0.049 Uiso 1 1 calc GR
H20C H 1.104868 0.966719 0.280037 0.049 Uiso 1 1 calc GR
H15 H 0.272(4) 0.473(3) 0.5064(11) 0.033(8) Uiso 1 1 d .

loop_
_atom_site_aniso_label
_atom_site_aniso_U_11
_atom_site_aniso_U_22
_atom_site_aniso_U_33
_atom_site_aniso_U_23
_atom_site_aniso_U_13
_atom_site_aniso_U_12
S21 0.0169(2) 0.0165(2) 0.0173(2) 0.00126(19) -0.00114(18) 0.00109(18)
O22 0.0238(7) 0.0243(8) 0.0171(7) 0.0051(6) -0.0002(6) -0.0009(6)
O15 0.0228(8) 0.0253(8) 0.0216(8) -0.0034(7) 0.0026(6) -0.0015(7)
O24 0.0183(7) 0.0218(7) 0.0176(7) -0.0015(6) -0.0016(6) -0.0001(6)
O25 0.0257(8) 0.0208(7) 0.0163(7) -0.0003(6) 0.0034(6) 0.0007(7)
O23 0.0220(8) 0.0200(8) 0.0275(8) -0.0012(6) -0.0029(6) 0.0031(6)
N12 0.0177(8) 0.0172(8) 0.0145(8) -0.0023(6) -0.0008(7) 0.0001(7)
N9 0.0215(9) 0.0170(8) 0.0161(8) 0.0017(7) 0.0007(7) -0.0014(7)
C3 0.0172(10) 0.0169(10) 0.0180(9) -0.0011(8) -0.0016(8) 0.0016(8)
C32 0.0191(10) 0.0240(10) 0.0170(10) -0.0022(8) 0.0003(8) 0.0013(9)
C8 0.0173(10) 0.0199(11) 0.0185(9) 0.0003(8) -0.0022(8) 0.0017(8)
C27 0.0155(10) 0.0173(10) 0.0191(10) 0.0006(8) -0.0030(8) 0.0010(7)
C17 0.0208(10) 0.0184(10) 0.0176(9) -0.0008(8) 0.0026(8) -0.0015(8)
C2 0.0154(9) 0.0192(10) 0.0150(9) -0.0004(8) -0.0003(8) 0.0026(8)
C11 0.0176(10) 0.0140(9) 0.0172(9) 0.0036(7) 0.0018(8) -0.0010(8)
C10 0.0141(9) 0.0181(10) 0.0156(9) 0.0002(8) -0.0013(8) 0.0027(7)
C16 0.0198(10) 0.0187(10) 0.0151(9) -0.0008(8) 0.0015(8) 0.0005(8)
C13 0.0204(11) 0.0199(10) 0.0177(9) -0.0053(8) -0.0006(8) 0.0005(8)
C26 0.0272(11) 0.0203(10) 0.0204(10) 0.0046(8) 0.0001(9) -0.0050(9)
C4 0.0217(11) 0.0197(10) 0.0191(10) -0.0002(8) 0.0011(9) 0.0002(9)
C28 0.0189(10) 0.0242(10) 0.0156(9) 0.0011(8) -0.0013(8) 0.0039(9)
C14 0.0202(10) 0.0244(11) 0.0160(9) -0.0037(8) 0.0015(8) 0.0010(8)
C1 0.0165(10) 0.0178(10) 0.0191(10) 0.0022(8) -0.0011(8) 0.0021(8)
C30 0.0199(11) 0.0204(11) 0.0236(10) 0.0009(8) -0.0080(9) 0.0013(8)
C19 0.0228(11) 0.0202(10) 0.0239(10) 0.0033(9) -0.0008(9) -0.0012(10)
C7 0.0256(11) 0.0183(10) 0.0247(11) -0.0006(8) -0.0010(9) -0.0003(9)
C31 0.0201(10) 0.0256(11) 0.0200(10) 0.0022(9) -0.0015(8) -0.0020(9)
C18 0.0234(11) 0.0215(10) 0.0179(10) 0.0012(8) 0.0008(9) -0.0029(9)
C29 0.0228(11) 0.0225(10) 0.0201(10) -0.0043(8) -0.0040(9) 0.0046(9)
C5 0.0264(11) 0.0281(12) 0.0199(10) -0.0048(9) -0.0004(9) 0.0017(9)
C33 0.0304(12) 0.0236(12) 0.0314(12) 0.0025(9) -0.0097(10) -0.0033(9)
C6 0.0296(12) 0.0213(11) 0.0244(11) -0.0070(9) -0.0036(10) 0.0005(9)
C20 0.0344(13) 0.0365(13) 0.0271(11) 0.0053(10) 0.0002(10) -0.0141(11)

loop_
_atom_type_symbol
_atom_type_description
_atom_type_scat_dispersion_real
_atom_type_scat_dispersion_imag
_atom_type_scat_source
C C 0.0181 0.0091 'International Tables Vol C Tables 4.2.6.8 and 6.1.1.4'
H H 0.0000 0.0000 'International Tables Vol C Tables 4.2.6.8 and 6.1.1.4'
N N 0.0311 0.0180 'International Tables Vol C Tables 4.2.6.8 and 6.1.1.4'
O O 0.0492 0.0322 'International Tables Vol C Tables 4.2.6.8 and 6.1.1.4'
S S 0.3331 0.5567 'International Tables Vol C Tables 4.2.6.8 and 6.1.1.4'

loop_
_geom_angle_atom_site_label_1
_geom_angle_atom_site_label_2
_geom_angle_atom_site_label_3
_geom_angle
O22 S21 N12 107.21(9)
O22 S21 C27 107.50(9)
O23 S21 O22 119.55(9)
O23 S21 N12 105.09(9)
O23 S21 C27 108.99(9)
N12 S21 C27 108.02(9)
C14 O15 H15 104(2)
C11 N12 S21 123.31(13)
C11 N12 C13 116.63(16)
C13 N12 S21 119.70(13)
C8 N9 C26 124.84(18)
C1 N9 C8 111.04(17)
C1 N9 C26 124.12(17)
C8 C3 C2 107.03(17)
C4 C3 C8 119.03(18)
C4 C3 C2 133.88(19)
C27 C32 H32 120.5
C27 C32 C31 118.91(19)
C31 C32 H32 120.5
N9 C8 C3 109.53(18)
C7 C8 N9 127.8(2)
C7 C8 C3 122.67(19)
C32 C27 S21 119.80(16)
C32 C27 C28 121.08(19)
C28 C27 S21 119.11(16)
H17A C17 H17B 107.9
C16 C17 H17A 109.2
C16 C17 H17B 109.2
C16 C17 C18 111.95(17)
C18 C17 H17A 109.2
C18 C17 H17B 109.2
C3 C2 C1 105.32(17)
C10 C2 C3 130.45(18)
C10 C2 C1 124.24(18)
O24 C11 N12 120.30(17)
O24 C11 C10 119.92(18)
N12 C11 C10 119.78(17)
C2 C10 C11 119.45(18)
C2 C10 C16 122.69(18)
C11 C10 C16 117.48(17)
C17 C16 H16A 108.2
C17 C16 H16B 108.2
C10 C16 C17 116.44(17)
C10 C16 H16A 108.2
C10 C16 H16B 108.2
H16A C16 H16B 107.3
N12 C13 H13A 109.1
N12 C13 H13B 109.1
N12 C13 C14 112.35(16)
H13A C13 H13B 107.9
C14 C13 H13A 109.1
C14 C13 H13B 109.1
N9 C26 H26A 109.5
N9 C26 H26B 109.5
N9 C26 H26C 109.5
H26A C26 H26B 109.5
H26A C26 H26C 109.5
H26B C26 H26C 109.5
C3 C4 H4 120.5
C3 C4 C5 119.0(2)
C5 C4 H4 120.5
C27 C28 H28 120.6
C29 C28 C27 118.9(2)
C29 C28 H28 120.6
O15 C14 C13 111.92(17)
O15 C14 H14A 109.2
O15 C14 H14B 109.2
C13 C14 H14A 109.2
C13 C14 H14B 109.2
H14A C14 H14B 107.9
O25 C1 N9 124.99(19)
O25 C1 C2 127.91(19)
N9 C1 C2 107.08(17)
C31 C30 C29 118.8(2)
C31 C30 C33 121.0(2)
C29 C30 C33 120.3(2)
H19A C19 H19B 107.7
C18 C19 H19A 108.8
C18 C19 H19B 108.8
C18 C19 C20 113.84(19)
C20 C19 H19A 108.8
C20 C19 H19B 108.8
C8 C7 H7 121.4
C8 C7 C6 117.2(2)
C6 C7 H7 121.4
C32 C31 C30 121.0(2)
C32 C31 H31 119.5
C30 C31 H31 119.5
C17 C18 H18A 109.3
C17 C18 H18B 109.3
C19 C18 C17 111.78(17)
C19 C18 H18A 109.3
C19 C18 H18B 109.3
H18A C18 H18B 107.9
C28 C29 C30 121.3(2)
C28 C29 H29 119.4
C30 C29 H29 119.4
C4 C5 H5 119.6
C6 C5 C4 120.8(2)
C6 C5 H5 119.6
C30 C33 H33A 109.5
C30 C33 H33B 109.5
C30 C33 H33C 109.5
H33A C33 H33B 109.5
H33A C33 H33C 109.5
H33B C33 H33C 109.5
C7 C6 H6 119.4
C5 C6 C7 121.3(2)
C5 C6 H6 119.4
C19 C20 H20A 109.5
C19 C20 H20B 109.5
C19 C20 H20C 109.5
H20A C20 H20B 109.5
H20A C20 H20C 109.5
H20B C20 H20C 109.5

loop_
_geom_bond_atom_site_label_1
_geom_bond_atom_site_label_2
_geom_bond_distance
S21 O22 1.4348(15)
S21 O23 1.4285(15)
S21 N12 1.6866(17)
S21 C27 1.759(2)
O15 C14 1.421(3)
O15 H15 0.80(3)
O24 C11 1.212(3)
O25 C1 1.230(2)
N12 C11 1.396(3)
N12 C13 1.493(2)
N9 C8 1.405(3)
N9 C26 1.456(3)
N9 C1 1.364(3)
C3 C8 1.407(3)
C3 C2 1.470(3)
C3 C4 1.390(3)
C32 H32 0.9300
C32 C27 1.385(3)
C32 C31 1.390(3)
C8 C7 1.375(3)
C27 C28 1.397(3)
C17 H17A 0.9700
C17 H17B 0.9700
C17 C16 1.523(3)
C17 C18 1.528(3)
C2 C10 1.346(3)
C2 C1 1.505(3)
C11 C10 1.511(3)
C10 C16 1.511(3)
C16 H16A 0.9700
C16 H16B 0.9700
C13 H13A 0.9700
C13 H13B 0.9700
C13 C14 1.520(3)
C26 H26A 0.9600
C26 H26B 0.9600
C26 H26C 0.9600
C4 H4 0.9300
C4 C5 1.393(3)
C28 H28 0.9300
C28 C29 1.379(3)
C14 H14A 0.9700
C14 H14B 0.9700
C30 C31 1.392(3)
C30 C29 1.393(3)
C30 C33 1.503(3)
C19 H19A 0.9700
C19 H19B 0.9700
C19 C18 1.522(3)
C19 C20 1.524(3)
C7 H7 0.9300
C7 C6 1.403(3)
C31 H31 0.9300
C18 H18A 0.9700
C18 H18B 0.9700
C29 H29 0.9300
C5 H5 0.9300
C5 C6 1.383(3)
C33 H33A 0.9600
C33 H33B 0.9600
C33 H33C 0.9600
C6 H6 0.9300
C20 H20A 0.9600
C20 H20B 0.9600
C20 H20C 0.9600

loop_
_geom_torsion_atom_site_label_1
_geom_torsion_atom_site_label_2
_geom_torsion_atom_site_label_3
_geom_torsion_atom_site_label_4
_geom_torsion
S21 N12 C11 O24 166.20(15)
S21 N12 C11 C10 -13.0(2)
S21 N12 C13 C14 115.94(17)
S21 C27 C28 C29 176.91(16)
O22 S21 N12 C11 -38.70(17)
O22 S21 N12 C13 134.18(15)
O22 S21 C27 C32 -171.76(16)
O22 S21 C27 C28 8.68(19)
O24 C11 C10 C2 94.9(2)
O24 C11 C10 C16 -78.3(2)
O23 S21 N12 C11 -166.88(15)
O23 S21 N12 C13 6.00(17)
O23 S21 C27 C32 -40.82(19)
O23 S21 C27 C28 139.62(16)
N12 S21 C27 C32 72.84(18)
N12 S21 C27 C28 -106.71(17)
N12 C11 C10 C2 -85.9(2)
N12 C11 C10 C16 101.0(2)
N12 C13 C14 O15 -59.7(2)
N9 C8 C7 C6 178.1(2)
C3 C8 C7 C6 -0.7(3)
C3 C2 C10 C11 -179.27(19)
C3 C2 C10 C16 -6.5(3)
C3 C2 C1 O25 179.0(2)
C3 C2 C1 N9 0.5(2)
C3 C4 C5 C6 0.1(3)
C32 C27 C28 C29 -2.6(3)
C8 N9 C1 O25 -179.0(2)
C8 N9 C1 C2 -0.5(2)
C8 C3 C2 C10 179.6(2)
C8 C3 C2 C1 -0.4(2)
C8 C3 C4 C5 -1.1(3)
C8 C7 C6 C5 -0.4(3)
C27 S21 N12 C11 76.89(17)
C27 S21 N12 C13 -110.24(15)
C27 C32 C31 C30 -0.9(3)
C27 C28 C29 C30 -0.4(3)
C2 C3 C8 N9 0.1(2)
C2 C3 C8 C7 179.08(19)
C2 C3 C4 C5 -178.0(2)
C2 C10 C16 C17 -171.79(18)
C11 N12 C13 C14 -70.7(2)
C11 C10 C16 C17 1.1(3)
C10 C2 C1 O25 -1.0(3)
C10 C2 C1 N9 -179.41(18)
C16 C17 C18 C19 176.86(17)
C13 N12 C11 O24 -6.9(3)
C13 N12 C11 C10 173.87(17)
C26 N9 C8 C3 -179.41(18)
C26 N9 C8 C7 1.6(3)
C26 N9 C1 O25 0.7(3)
C26 N9 C1 C2 179.19(18)
C4 C3 C8 N9 -177.55(18)
C4 C3 C8 C7 1.5(3)
C4 C3 C2 C10 -3.3(4)
C4 C3 C2 C1 176.7(2)
C4 C5 C6 C7 0.7(3)
C1 N9 C8 C3 0.3(2)
C1 N9 C8 C7 -178.6(2)
C1 C2 C10 C11 0.7(3)
C1 C2 C10 C16 173.41(19)
C31 C32 C27 S21 -176.27(16)
C31 C32 C27 C28 3.3(3)
C31 C30 C29 C28 2.6(3)
C18 C17 C16 C10 176.35(18)
C29 C30 C31 C32 -2.0(3)
C33 C30 C31 C32 177.4(2)
C33 C30 C29 C28 -176.7(2)
C20 C19 C18 C17 167.40(19)

loop_
_twin_individual_id
_twin_individual_mass_fraction_refined
1 0.575(16)
2 0.425(16)
